data_7201028
loop_
_publ_author_name
'Mahmoudi, Ghodrat'
'Morsali, Ali'

_publ_section_title
;
 Mercury(II) metal--organic coordination polymers with pyrazine
 derivatives
;
_journal_issue 9
_journal_name_full CrystEngComm
_journal_page_first 1868
_journal_paper_doi 10.1039/b903457a
_journal_volume 11
_journal_year 2009
_chemical_formula_sum 'C5 H4 Hg N3 S2'
_chemical_formula_weight 370.84
_chemical_name_systematic
;
?
;
_space_group_IT_number 15
_symmetry_cell_setting monoclinic
_symmetry_space_group_name_Hall '-C 2yc'
_symmetry_space_group_name_H-M 'C 1 2/c 1'
_atom_sites_solution_hydrogens geom
_atom_sites_solution_primary direct
_atom_sites_solution_secondary difmap
_audit_creation_method SHELXL-97
_cell_angle_alpha 90.00
_cell_angle_beta 115.250(3)
_cell_angle_gamma 90.00
_cell_formula_units_Z 8
_cell_length_a 15.295(3)
_cell_length_b 11.035(2)
_cell_length_c 11.151(2)
_cell_measurement_reflns_used 4768
_cell_measurement_temperature 100(2)
_cell_measurement_theta_max 30.57
_cell_measurement_theta_min 2.36
_cell_volume 1702.2(5)
_computing_cell_refinement 'SAINT+ 6.45 (Bruker, 2003)'
_computing_data_collection 'SMART 5.630 (Bruker, 1997-2002)'
_computing_data_reduction 'SAINT+ 6.45'
_computing_molecular_graphics 'SHELXTL 6.14'
_computing_publication_material 'SHELXTL 6.14'
_computing_structure_refinement 'SHELXTL 6.14'
_computing_structure_solution 'SHELXTL 6.14 (Bruker, 2000-2003)'
_diffrn_ambient_temperature 100(2)
_diffrn_measured_fraction_theta_full 0.998
_diffrn_measured_fraction_theta_max 0.998
_diffrn_measurement_device_type 'Bruker AXS SMART APEX CCD diffractometer'
_diffrn_measurement_method '\w scans'
_diffrn_radiation_monochromator graphite
_diffrn_radiation_source 'fine-focus sealed tube'
_diffrn_radiation_type MoK\a
_diffrn_radiation_wavelength 0.71073
_diffrn_reflns_av_R_equivalents 0.0560
_diffrn_reflns_av_sigmaI/netI 0.0527
_diffrn_reflns_limit_h_max 20
_diffrn_reflns_limit_h_min -20
_diffrn_reflns_limit_k_max 14
_diffrn_reflns_limit_k_min -14
_diffrn_reflns_limit_l_max 14
_diffrn_reflns_limit_l_min -14
_diffrn_reflns_number 8198
_diffrn_reflns_theta_full 28.27
_diffrn_reflns_theta_max 28.27
_diffrn_reflns_theta_min 2.36
_diffrn_standards_number 0
_exptl_absorpt_coefficient_mu 18.508
_exptl_absorpt_correction_T_max 0.396
_exptl_absorpt_correction_T_min 0.045
_exptl_absorpt_correction_type multi-scan
_exptl_absorpt_process_details 'SADABS (Sheldrick, 2007)'
_exptl_crystal_colour colourless
_exptl_crystal_density_diffrn 2.894
_exptl_crystal_density_method 'not measured'
_exptl_crystal_description plate
_exptl_crystal_F_000 1336
_exptl_crystal_size_max 0.27
_exptl_crystal_size_mid 0.14
_exptl_crystal_size_min 0.05
_refine_diff_density_max 8.019
_refine_diff_density_min -5.999
_refine_diff_density_rms 0.643
_refine_ls_extinction_method none
_refine_ls_goodness_of_fit_ref 1.046
_refine_ls_hydrogen_treatment constr
_refine_ls_matrix_type full
_refine_ls_number_parameters 101
_refine_ls_number_reflns 2116
_refine_ls_number_restraints 0
_refine_ls_restrained_S_all 1.046
_refine_ls_R_factor_all 0.0727
_refine_ls_R_factor_gt 0.0623
_refine_ls_shift/su_max 0.001
_refine_ls_shift/su_mean 0.000
_refine_ls_structure_factor_coef Fsqd
_refine_ls_weighting_details 'calc w=1/[\s^2^(Fo^2^)+(0.1177P)^2^+0.0000P] where P=(Fo^2^+2Fc^2^)/3'
_refine_ls_weighting_scheme calc
_refine_ls_wR_factor_gt 0.1559
_refine_ls_wR_factor_ref 0.1643
_reflns_number_gt 1707
_reflns_number_total 2116
_reflns_threshold_expression I>2\s(I)
_cod_data_source_file b903457a.txt
_cod_data_source_block 07mz286m
_cod_depositor_comments
;
The following automatic conversions were performed:
'_symmetry_cell_setting' value 'Monoclinic' changed to 'monoclinic'
according to '/home/saulius/struct/CIF-dictionaries/cif_core.dic'
dictionary named 'cif_core.dic' version 2.4.1 from 2010-06-29.

Automatic conversion script
Id: cif_fix_enum 1527 2010-12-29 10:47:43Z saulius 
;
_cod_original_cell_volume 1702.3(6)
_cod_original_sg_symbol_H-M C2/c
_cod_database_code 7201028

loop_
_symmetry_equiv_pos_as_xyz
'x, y, z'
'-x, y, -z+1/2'
'x+1/2, y+1/2, z'
'-x+1/2, y+1/2, -z+1/2'
'-x, -y, -z'
'x, -y, z-1/2'
'-x+1/2, -y+1/2, -z'
'x+1/2, -y+1/2, z-1/2'

loop_
_atom_site_label
_atom_site_type_symbol
_atom_site_fract_x
_atom_site_fract_y
_atom_site_fract_z
_atom_site_U_iso_or_equiv
_atom_site_adp_type
_atom_site_occupancy
_atom_site_symmetry_multiplicity
_atom_site_calc_flag
_atom_site_refinement_flags
_atom_site_disorder_assembly
_atom_site_disorder_group
Hg1 Hg 0.23761(3) 0.41239(3) 0.09874(3) 0.0224(2) Uani 1 1 d . . .
S1 S 0.1164(2) 0.3387(2) -0.1082(3) 0.0235(6) Uani 1 1 d . . .
N3 N 0.2370(7) 0.6343(7) 0.0373(8) 0.0208(18) Uani 1 1 d . . .
C5 C 0.0617(9) 0.6669(9) -0.0485(11) 0.027(2) Uani 1 1 d . . .
H5A H 0.0452 0.5958 -0.1067 0.040 Uiso 1 1 calc R . .
H5B H 0.0151 0.7319 -0.0916 0.040 Uiso 1 1 calc R . .
H5C H 0.0596 0.6453 0.0355 0.040 Uiso 1 1 calc R . .
C3 C 0.3252(9) 0.6753(9) 0.0605(11) 0.027(2) Uani 1 1 d . . .
H3 H 0.3795 0.6240 0.1043 0.033 Uiso 1 1 calc R . .
C4 C 0.1603(9) 0.7088(9) -0.0224(10) 0.024(2) Uani 1 1 d . . .
S2 S 0.3893(2) 0.4146(2) 0.2919(3) 0.0253(6) Uani 1 1 d . . .
C1 C 0.1332(8) 0.4462(10) -0.2038(10) 0.022(2) Uani 1 1 d . . .
C2 C 0.3714(8) 0.5377(10) 0.3686(10) 0.025(2) Uani 1 1 d . . .
N1 N 0.1415(7) 0.5177(8) -0.2748(9) 0.028(2) Uani 1 1 d . . .
N2 N 0.3643(9) 0.6216(11) 0.4253(12) 0.042(3) Uani 1 1 d . . .

loop_
_atom_site_aniso_label
_atom_site_aniso_U_11
_atom_site_aniso_U_22
_atom_site_aniso_U_33
_atom_site_aniso_U_23
_atom_site_aniso_U_13
_atom_site_aniso_U_12
Hg1 0.0362(3) 0.0231(3) 0.0104(3) -0.00017(12) 0.0122(2) -0.00133(15)
S1 0.0375(16) 0.0236(11) 0.0112(11) -0.0006(9) 0.0123(11) -0.0023(11)
N3 0.038(5) 0.019(4) 0.009(4) -0.002(3) 0.014(4) -0.003(4)
C5 0.041(7) 0.025(5) 0.015(5) 0.003(4) 0.014(5) -0.003(5)
C3 0.046(7) 0.022(5) 0.020(5) 0.006(4) 0.019(5) 0.006(5)
C4 0.041(7) 0.023(5) 0.010(4) 0.001(4) 0.014(5) 0.000(4)
S2 0.0336(16) 0.0294(14) 0.0134(13) -0.0001(9) 0.0103(12) 0.0027(10)
C1 0.029(6) 0.030(5) 0.011(4) -0.001(4) 0.012(4) -0.005(4)
C2 0.026(6) 0.034(5) 0.011(4) -0.003(4) 0.004(4) 0.002(5)
N1 0.037(6) 0.034(5) 0.015(4) 0.002(4) 0.012(4) 0.007(4)
N2 0.043(7) 0.048(6) 0.035(6) -0.013(5) 0.016(6) -0.001(5)

loop_
_atom_type_symbol
_atom_type_description
_atom_type_scat_dispersion_real
_atom_type_scat_dispersion_imag
_atom_type_scat_source
C C 0.0033 0.0016 'International Tables Vol C Tables 4.2.6.8 and 6.1.1.4'
H H 0.0000 0.0000 'International Tables Vol C Tables 4.2.6.8 and 6.1.1.4'
N N 0.0061 0.0033 'International Tables Vol C Tables 4.2.6.8 and 6.1.1.4'
S S 0.1246 0.1234 'International Tables Vol C Tables 4.2.6.8 and 6.1.1.4'
Hg Hg -2.3894 9.2266 'International Tables Vol C Tables 4.2.6.8 and 6.1.1.4'

loop_
_geom_angle_atom_site_label_1
_geom_angle_atom_site_label_2
_geom_angle_atom_site_label_3
_geom_angle
_geom_angle_site_symmetry_1
_geom_angle_site_symmetry_3
_geom_angle_publ_flag
S2 Hg1 S1 156.90(9) . . ?
S2 Hg1 N3 97.1(2) . . ?
S1 Hg1 N3 98.9(2) . . ?
S2 Hg1 N1 93.7(2) . 6_566 ?
S1 Hg1 N1 104.0(2) . 6_566 ?
N3 Hg1 N1 85.5(3) . 6_566 ?
C1 S1 Hg1 96.1(4) . . ?
C3 N3 C4 118.7(9) . . ?
C3 N3 Hg1 112.7(7) . . ?
C4 N3 Hg1 128.4(7) . . ?
C4 C5 H5A 109.5 . . ?
C4 C5 H5B 109.5 . . ?
H5A C5 H5B 109.5 . . ?
C4 C5 H5C 109.5 . . ?
H5A C5 H5C 109.5 . . ?
H5B C5 H5C 109.5 . . ?
N3 C3 C4 122.0(10) . 7_565 ?
N3 C3 H3 119.0 . . ?
C4 C3 H3 119.0 7_565 . ?
N3 C4 C3 119.3(10) . 7_565 ?
N3 C4 C5 120.2(9) . . ?
C3 C4 C5 120.5(10) 7_565 . ?
C2 S2 Hg1 99.2(4) . . ?
N1 C1 S1 176.9(10) . . ?
N2 C2 S2 176.4(11) . . ?
C1 N1 Hg1 146.9(9) . 6_565 ?

loop_
_geom_bond_atom_site_label_1
_geom_bond_atom_site_label_2
_geom_bond_distance
_geom_bond_site_symmetry_2
_geom_bond_publ_flag
Hg1 S2 2.400(3) . ?
Hg1 S1 2.403(3) . ?
Hg1 N3 2.542(8) . ?
Hg1 N1 2.552(10) 6_566 ?
S1 C1 1.686(10) . ?
N3 C3 1.339(15) . ?
N3 C4 1.353(14) . ?
C5 C4 1.483(16) . ?
C5 H5A 0.9800 . ?
C5 H5B 0.9800 . ?
C5 H5C 0.9800 . ?
C3 C4 1.394(13) 7_565 ?
C3 H3 0.9500 . ?
C4 C3 1.394(13) 7_565 ?
S2 C2 1.689(11) . ?
C1 N1 1.163(14) . ?
C2 N2 1.152(16) . ?
N1 Hg1 2.552(10) 6_565 ?

loop_
_geom_torsion_atom_site_label_1
_geom_torsion_atom_site_label_2
_geom_torsion_atom_site_label_3
_geom_torsion_atom_site_label_4
_geom_torsion
_geom_torsion_site_symmetry_1
_geom_torsion_site_symmetry_2
_geom_torsion_site_symmetry_3
_geom_torsion_site_symmetry_4
_geom_torsion_publ_flag
S2 Hg1 S1 C1 -106.9(4) . . . . ?
N3 Hg1 S1 C1 26.3(4) . . . . ?
N1 Hg1 S1 C1 113.9(4) 6_566 . . . ?
S2 Hg1 N3 C3 36.8(7) . . . . ?
S1 Hg1 N3 C3 -126.5(7) . . . . ?
N1 Hg1 N3 C3 130.0(7) 6_566 . . . ?
S2 Hg1 N3 C4 -148.4(8) . . . . ?
S1 Hg1 N3 C4 48.4(8) . . . . ?
N1 Hg1 N3 C4 -55.2(8) 6_566 . . . ?
C4 N3 C3 C4 -1.5(16) . . . 7_565 ?
Hg1 N3 C3 C4 173.9(8) . . . 7_565 ?
C3 N3 C4 C3 1.4(15) . . . 7_565 ?
Hg1 N3 C4 C3 -173.1(7) . . . 7_565 ?
C3 N3 C4 C5 -179.4(9) . . . . ?
Hg1 N3 C4 C5 6.1(13) . . . . ?
S1 Hg1 S2 C2 -177.4(4) . . . . ?
N3 Hg1 S2 C2 49.2(4) . . . . ?
N1 Hg1 S2 C2 -36.8(5) 6_566 . . . ?
